data_4329430
loop_
_publ_author_name
'Eric M. Villa'
'Connor J. Marr'
'Laurent J. Jouffret'
'Evgeny V. Alekseev'
'Wulf Depmeier'
'Thomas E. Albrecht-Schmitt'

_publ_section_title
;
 Systematic Evolution from Uranyl(VI) Phosphites to Uranium(IV) Phosphates
;
_journal_name_full 'Inorganic Chemistry'
_journal_page_first 6548
_journal_page_last 6558
_journal_paper_doi 10.1021/ic3000735
_journal_volume 51
_journal_year 2012
_chemical_formula_moiety Cs2[UO2(HPO3)(H2PO3)]2
_chemical_formula_sum 'Cs2 H4 O16 P4 U2'
_chemical_formula_weight 1125.79
_chemical_name_common 'Room Temp - Cesium Uranium(VI) Phosphite'
_chemical_name_systematic
; 
 ? 
;
_space_group_IT_number 2
_symmetry_cell_setting triclinic
_symmetry_space_group_name_Hall '-P 1'
_symmetry_space_group_name_H-M 'P -1'
_atom_sites_solution_hydrogens geom
_atom_sites_solution_primary direct
_atom_sites_solution_secondary difmap
_audit_creation_method SHELXL-97
_cell_angle_alpha 94.147(3)
_cell_angle_beta 95.880(3)
_cell_angle_gamma 90.411(4)
_cell_formula_units_Z 2
_cell_length_a 7.9754(11)
_cell_length_b 10.5635(15)
_cell_length_c 10.6772(15)
_cell_measurement_reflns_used 5308
_cell_measurement_temperature 103(2)
_cell_measurement_theta_max 30.86
_cell_measurement_theta_min 1.92
_cell_volume 892.4(2)
_computing_cell_refinement 'smart saint'
_computing_data_collection smart
_computing_data_reduction SAINT
_computing_molecular_graphics 'SHELXP-97 (Sheldrick, 1997)'
_computing_publication_material 'SHELXCIF-97 (Sheldrick, 2000)'
_computing_structure_refinement 'SHELXL-97 (Sheldrick, 2008)'
_computing_structure_solution 'SHELXS-97 (Sheldrick, 2008)'
_diffrn_ambient_temperature 103(2)
_diffrn_detector_area_resol_mean 0
_diffrn_measured_fraction_theta_full 0.942
_diffrn_measured_fraction_theta_max 0.942
_diffrn_measurement_device_type 'BRUKER apex II'
_diffrn_measurement_method '0.5 wide w/ exposures'
_diffrn_radiation_monochromator 'Quazar optics'
_diffrn_radiation_source 'Imus microfocused'
_diffrn_radiation_type MoK\a
_diffrn_radiation_wavelength 0.71073
_diffrn_reflns_av_R_equivalents 0.0457
_diffrn_reflns_av_sigmaI/netI 0.0453
_diffrn_reflns_limit_h_max 11
_diffrn_reflns_limit_h_min -11
_diffrn_reflns_limit_k_max 15
_diffrn_reflns_limit_k_min -15
_diffrn_reflns_limit_l_max 15
_diffrn_reflns_limit_l_min -14
_diffrn_reflns_number 19540
_diffrn_reflns_theta_full 30.86
_diffrn_reflns_theta_max 30.86
_diffrn_reflns_theta_min 1.92
_exptl_absorpt_coefficient_mu 22.574
_exptl_absorpt_correction_T_max 0.569
_exptl_absorpt_correction_T_min 0.352
_exptl_absorpt_correction_type numerical
_exptl_absorpt_process_details SHELTXPREP
_exptl_crystal_colour Yellow-Green
_exptl_crystal_density_diffrn 4.190
_exptl_crystal_density_meas ?
_exptl_crystal_description Block
_exptl_crystal_F_000 972
_exptl_crystal_size_max 0.050
_exptl_crystal_size_mid 0.040
_exptl_crystal_size_min 0.025
_refine_diff_density_max 4.851
_refine_diff_density_min -3.113
_refine_diff_density_rms 0.289
_refine_ls_extinction_coef N/A
_refine_ls_extinction_method none
_refine_ls_goodness_of_fit_ref 1.038
_refine_ls_hydrogen_treatment mixed
_refine_ls_matrix_type full
_refine_ls_number_parameters 229
_refine_ls_number_reflns 5308
_refine_ls_number_restraints 0
_refine_ls_restrained_S_all 1.038
_refine_ls_R_factor_all 0.0395
_refine_ls_R_factor_gt 0.0312
_refine_ls_shift/su_max 0.001
_refine_ls_shift/su_mean 0.000
_refine_ls_structure_factor_coef Fsqd
_refine_ls_weighting_details 'calc w=1/[\s^2^(Fo^2^)+(0.0262P)^2^+3.2222P] where P=(Fo^2^+2Fc^2^)/3'
_refine_ls_weighting_scheme calc
_refine_ls_wR_factor_gt 0.0669
_refine_ls_wR_factor_ref 0.0696
_reflns_number_gt 4490
_reflns_number_total 5308
_reflns_threshold_expression >2sigma(I)
_cod_data_source_file ic3000735_si_002_3.cif
_cod_data_source_block RT_Cs_U(VI)_PO3
_cod_depositor_comments
;
The following automatic conversions were performed:

'_exptl_crystal_density_meas' value 'N/A' was changed to '?' - the
value is perceived as not measured.

Automatic conversion script
Id: cif_fix_values 3008 2015-01-20 13:52:24Z robertas 
;
_cod_database_code 4329430

loop_
_symmetry_equiv_pos_as_xyz
'x, y, z'
'-x, -y, -z'

loop_
_atom_site_label
_atom_site_type_symbol
_atom_site_fract_x
_atom_site_fract_y
_atom_site_fract_z
_atom_site_U_iso_or_equiv
_atom_site_adp_type
_atom_site_occupancy
_atom_site_symmetry_multiplicity
_atom_site_calc_flag
U1 U 0.29879(3) 0.13081(2) 0.30160(2) 0.01341(6) Uani 1 1 d
U2 U 0.17386(3) 0.36050(2) 0.80650(2) 0.01435(6) Uani 1 1 d
Cs1 Cs -0.17613(5) 0.22338(4) 0.41800(5) 0.03129(12) Uani 1 1 d
Cs2 Cs 0.33693(5) -0.27316(4) 0.06484(6) 0.03425(12) Uani 1 1 d
P1 P 0.2650(2) 0.42140(15) 0.49695(16) 0.0161(3) Uani 1 1 d
H1 H 0.419(9) 0.415(7) 0.514(7) 0.019 Uiso 1 1 d
P2 P 0.2269(2) 0.06391(16) -0.03905(16) 0.0167(3) Uani 1 1 d
H2 H 0.070(9) 0.055(7) -0.063(7) 0.020 Uiso 1 1 d
P3 P 0.1029(2) 0.36737(16) 1.12598(15) 0.0168(3) Uani 1 1 d
H3 H 0.259(9) 0.404(7) 1.134(7) 0.020 Uiso 1 1 d
P4 P 0.3995(2) 0.12852(17) 0.62811(17) 0.0217(3) Uani 1 1 d
H4 H 0.238(9) 0.062(7) 0.615(7) 0.026 Uiso 1 1 d
O1 O 0.0917(6) 0.2411(4) 0.1846(4) 0.0197(9) Uani 1 1 d
O2 O 0.1940(5) 0.2976(4) 0.4351(4) 0.0172(9) Uani 1 1 d
O3 O 0.4967(6) -0.0375(4) 0.2912(4) 0.0217(10) Uani 1 1 d
O4 O 0.2633(6) 0.0268(4) 0.0945(4) 0.0207(9) Uani 1 1 d
O5 O 0.0298(5) 0.3582(4) 0.9887(4) 0.0186(9) Uani 1 1 d
O6 O -0.0265(6) 0.5256(5) 0.7957(4) 0.0254(11) Uani 1 1 d
O7 O 0.0157(6) 0.2551(5) 0.7273(5) 0.0226(10) Uani 1 1 d
O8 O 0.3316(6) 0.4641(4) 0.8885(4) 0.0199(9) Uani 1 1 d
O9 O 0.1957(6) 0.4654(4) 0.6189(4) 0.0234(10) Uani 1 1 d
O10 O 0.3847(6) 0.2564(4) 0.6997(4) 0.0186(9) Uani 1 1 d
O11 O 0.2884(5) 0.1923(4) 0.9317(4) 0.0175(9) Uani 1 1 d
O12 O 0.3009(7) -0.0423(5) -0.1277(5) 0.0303(12) Uani 1 1 d
O13 O 0.1428(6) 0.0299(4) 0.3551(5) 0.0220(10) Uani 1 1 d
O14 O 0.2404(6) 0.5308(4) 0.4032(4) 0.0221(10) Uani 1 1 d
O15 O 0.4622(5) 0.1392(4) 0.4985(4) 0.0177(9) Uani 1 1 d
O16 O 0.4557(5) 0.2339(4) 0.2529(4) 0.0199(9) Uani 1 1 d

loop_
_atom_site_aniso_label
_atom_site_aniso_U_11
_atom_site_aniso_U_22
_atom_site_aniso_U_33
_atom_site_aniso_U_23
_atom_site_aniso_U_13
_atom_site_aniso_U_12
U1 0.01550(10) 0.01168(11) 0.01309(11) 0.00026(8) 0.00181(8) 0.00516(8)
U2 0.01819(11) 0.01252(11) 0.01177(11) -0.00227(8) 0.00050(8) 0.00686(8)
Cs1 0.01645(18) 0.0279(2) 0.0474(3) -0.0133(2) 0.00467(18) -0.00040(16)
Cs2 0.0210(2) 0.0184(2) 0.0597(3) -0.0038(2) -0.0093(2) 0.00134(16)
P1 0.0185(7) 0.0126(7) 0.0168(8) -0.0012(6) 0.0008(6) 0.0030(6)
P2 0.0187(7) 0.0159(8) 0.0157(8) -0.0002(6) 0.0032(6) 0.0023(6)
P3 0.0202(7) 0.0165(8) 0.0129(8) -0.0025(6) 0.0004(6) 0.0093(6)
P4 0.0274(8) 0.0183(8) 0.0197(9) 0.0009(7) 0.0035(7) 0.0106(7)
O1 0.022(2) 0.020(2) 0.016(2) -0.0010(18) -0.0014(18) 0.0067(18)
O2 0.018(2) 0.016(2) 0.017(2) -0.0035(17) 0.0007(17) 0.0040(17)
O3 0.032(2) 0.019(2) 0.016(2) 0.0013(18) 0.0056(19) 0.0158(19)
O4 0.032(2) 0.015(2) 0.015(2) 0.0005(17) 0.0026(19) 0.0055(18)
O5 0.020(2) 0.020(2) 0.015(2) -0.0032(18) 0.0024(17) 0.0075(17)
O6 0.037(3) 0.024(2) 0.015(2) -0.0021(19) 0.000(2) 0.023(2)
O7 0.022(2) 0.025(2) 0.020(2) -0.0049(19) -0.0025(18) 0.0047(19)
O8 0.023(2) 0.017(2) 0.018(2) -0.0040(18) 0.0002(18) 0.0003(18)
O9 0.039(3) 0.014(2) 0.017(2) -0.0003(18) 0.003(2) 0.0092(19)
O10 0.024(2) 0.014(2) 0.017(2) -0.0018(17) 0.0037(18) 0.0055(17)
O11 0.020(2) 0.018(2) 0.015(2) -0.0005(17) 0.0033(17) 0.0055(17)
O12 0.049(3) 0.017(2) 0.026(3) -0.007(2) 0.017(2) 0.002(2)
O13 0.024(2) 0.016(2) 0.026(3) -0.0007(19) 0.0065(19) -0.0007(18)
O14 0.032(2) 0.017(2) 0.018(2) 0.0021(18) 0.0028(19) 0.0023(19)
O15 0.019(2) 0.019(2) 0.016(2) 0.0013(18) 0.0035(17) 0.0062(17)
O16 0.018(2) 0.022(2) 0.020(2) 0.0073(19) 0.0028(18) 0.0047(18)

loop_
_atom_type_symbol
_atom_type_description
_atom_type_scat_dispersion_real
_atom_type_scat_dispersion_imag
_atom_type_scat_source
O O 0.0106 0.0060 'International Tables Vol C Tables 4.2.6.8 and 6.1.1.4'
H H 0.0000 0.0000 'International Tables Vol C Tables 4.2.6.8 and 6.1.1.4'
P P 0.1023 0.0942 'International Tables Vol C Tables 4.2.6.8 and 6.1.1.4'
Cs Cs -0.3680 2.1192 'International Tables Vol C Tables 4.2.6.8 and 6.1.1.4'
U U -9.6767 9.6646 'International Tables Vol C Tables 4.2.6.8 and 6.1.1.4'

loop_
_geom_angle_atom_site_label_1
_geom_angle_atom_site_label_2
_geom_angle_atom_site_label_3
_geom_angle
_geom_angle_site_symmetry_1
_geom_angle_site_symmetry_3
O16 U1 O13 178.3(2) . .
O16 U1 O1 89.06(18) . .
O13 U1 O1 91.50(19) . .
O16 U1 O15 86.46(18) . .
O13 U1 O15 92.09(19) . .
O1 U1 O15 141.98(15) . .
O16 U1 O4 89.83(19) . .
O13 U1 O4 91.91(19) . .
O1 U1 O4 73.16(16) . .
O15 U1 O4 144.44(15) . .
O16 U1 O3 88.14(18) . .
O13 U1 O3 92.35(19) . .
O1 U1 O3 144.42(16) . .
O15 U1 O3 73.17(15) . .
O4 U1 O3 71.37(16) . .
O16 U1 O2 92.02(18) . .
O13 U1 O2 86.62(18) . .
O1 U1 O2 70.66(15) . .
O15 U1 O2 71.79(15) . .
O4 U1 O2 143.73(15) . .
O3 U1 O2 144.88(16) . .
O16 U1 Cs1 128.74(14) . .
O13 U1 Cs1 50.60(15) . .
O1 U1 Cs1 55.30(11) . .
O15 U1 Cs1 100.19(10) . .
O4 U1 Cs1 109.48(11) . .
O3 U1 Cs1 142.64(11) . .
O2 U1 Cs1 45.06(10) . .
O16 U1 Cs1 43.64(14) . 1_655
O13 U1 Cs1 135.37(16) . 1_655
O1 U1 Cs1 130.90(11) . 1_655
O15 U1 Cs1 47.19(10) . 1_655
O4 U1 Cs1 111.18(11) . 1_655
O3 U1 Cs1 62.42(12) . 1_655
O2 U1 Cs1 94.53(10) . 1_655
Cs1 U1 Cs1 138.290(14) . 1_655
O16 U1 Cs2 107.04(15) . .
O13 U1 Cs2 74.39(15) . .
O1 U1 Cs2 105.06(11) . .
O15 U1 Cs2 112.35(11) . .
O4 U1 Cs2 36.18(11) . .
O3 U1 Cs2 42.90(12) . .
O2 U1 Cs2 160.55(10) . .
Cs1 U1 Cs2 116.443(10) . .
Cs1 U1 Cs2 101.892(10) 1_655 .
O8 U2 O7 178.8(2) . .
O8 U2 O5 90.79(18) . .
O7 U2 O5 88.25(19) . .
O8 U2 O10 89.11(18) . .
O7 U2 O10 91.21(18) . .
O5 U2 O10 142.98(15) . .
O8 U2 O6 92.0(2) . .
O7 U2 O6 88.4(2) . .
O5 U2 O6 72.95(16) . .
O10 U2 O6 144.05(16) . .
O8 U2 O9 90.04(19) . .
O7 U2 O9 91.2(2) . .
O5 U2 O9 144.02(16) . .
O10 U2 O9 73.00(16) . .
O6 U2 O9 71.08(16) . .
O8 U2 O11 88.18(18) . .
O7 U2 O11 90.83(19) . .
O5 U2 O11 71.62(14) . .
O10 U2 O11 71.37(15) . .
O6 U2 O11 144.57(15) . .
O9 U2 O11 144.35(15) . .
O8 U2 Cs2 52.26(15) . 2_656
O7 U2 Cs2 127.31(15) . 2_656
O5 U2 Cs2 103.50(11) . 2_656
O10 U2 Cs2 49.79(11) . 2_656
O6 U2 Cs2 144.27(13) . 2_656
O9 U2 Cs2 105.28(12) . 2_656
O11 U2 Cs2 48.15(10) . 2_656
O8 U2 Cs2 126.06(14) . 2_556
O7 U2 Cs2 53.21(15) . 2_556
O5 U2 Cs2 37.74(11) . 2_556
O10 U2 Cs2 139.10(11) . 2_556
O6 U2 Cs2 63.69(13) . 2_556
O9 U2 Cs2 120.94(12) . 2_556
O11 U2 Cs2 87.91(10) . 2_556
Cs2 U2 Cs2 133.619(17) 2_656 2_556
O8 U2 Cs2 28.67(14) . 1_566
O7 U2 Cs2 151.23(15) . 1_566
O5 U2 Cs2 72.42(11) . 1_566
O10 U2 Cs2 117.10(11) . 1_566
O6 U2 Cs2 65.95(13) . 1_566
O9 U2 Cs2 92.41(11) . 1_566
O11 U2 Cs2 102.52(11) . 1_566
Cs2 U2 Cs2 78.960(12) 2_656 1_566
Cs2 U2 Cs2 101.368(10) 2_556 1_566
O8 U2 Cs1 149.69(15) . .
O7 U2 Cs1 31.51(16) . .
O5 U2 Cs1 113.42(11) . .
O10 U2 Cs1 82.19(11) . .
O6 U2 Cs1 78.90(12) . .
O9 U2 Cs1 59.64(12) . .
O11 U2 Cs1 115.89(11) . .
Cs2 U2 Cs1 131.298(11) 2_656 .
Cs2 U2 Cs1 75.681(13) 2_556 .
Cs2 U2 Cs1 141.177(10) 1_566 .
O2 Cs1 O14 89.35(12) . 2_566
O2 Cs1 O15 161.02(12) . 1_455
O14 Cs1 O15 82.01(11) 2_566 1_455
O2 Cs1 O16 145.72(12) . 1_455
O14 Cs1 O16 93.96(12) 2_566 1_455
O15 Cs1 O16 52.36(11) 1_455 1_455
O2 Cs1 O9 78.18(12) . 2_566
O14 Cs1 O9 45.16(11) 2_566 2_566
O15 Cs1 O9 106.56(12) 1_455 2_566
O16 Cs1 O9 80.19(12) 1_455 2_566
O2 Cs1 O13 53.75(11) . .
O14 Cs1 O13 138.83(12) 2_566 .
O15 Cs1 O13 126.48(11) 1_455 .
O16 Cs1 O13 126.53(12) 1_455 .
O9 Cs1 O13 126.69(11) 2_566 .
O2 Cs1 O1 49.35(11) . .
O14 Cs1 O1 120.01(11) 2_566 .
O15 Cs1 O1 148.74(11) 1_455 .
O16 Cs1 O1 101.08(11) 1_455 .
O9 Cs1 O1 80.75(11) 2_566 .
O13 Cs1 O1 51.85(11) . .
O2 Cs1 O7 66.90(11) . .
O14 Cs1 O7 59.90(12) 2_566 .
O15 Cs1 O7 94.19(11) 1_455 .
O16 Cs1 O7 141.93(11) 1_455 .
O9 Cs1 O7 95.59(12) 2_566 .
O13 Cs1 O7 86.31(11) . .
O1 Cs1 O7 115.67(11) . .
O2 Cs1 O12 110.56(12) . 2
O14 Cs1 O12 146.52(12) 2_566 2
O15 Cs1 O12 85.25(11) 1_455 2
O16 Cs1 O12 54.39(12) 1_455 2
O9 Cs1 O12 111.13(12) 2_566 2
O13 Cs1 O12 72.22(12) . 2
O1 Cs1 O12 64.10(11) . 2
O7 Cs1 O12 152.33(12) . 2
O2 Cs1 O13 98.41(11) . 2_556
O14 Cs1 O13 102.06(11) 2_566 2_556
O15 Cs1 O13 67.26(10) 1_455 2_556
O16 Cs1 O13 114.12(11) 1_455 2_556
O9 Cs1 O13 146.56(11) 2_566 2_556
O13 Cs1 O13 70.53(12) . 2_556
O1 Cs1 O13 122.38(10) . 2_556
O7 Cs1 O13 53.97(11) . 2_556
O12 Cs1 O13 101.28(11) 2 2_556
O2 Cs1 P1 87.20(8) . 2_566
O14 Cs1 P1 23.31(9) 2_566 2_566
O15 Cs1 P1 91.29(8) 1_455 2_566
O16 Cs1 P1 82.79(9) 1_455 2_566
O9 Cs1 P1 22.56(8) 2_566 2_566
O13 Cs1 P1 140.81(8) . 2_566
O1 Cs1 P1 102.24(8) . 2_566
O7 Cs1 P1 80.18(8) . 2_566
O12 Cs1 P1 127.48(9) 2 2_566
O13 Cs1 P1 125.33(8) 2_556 2_566
O2 Cs1 P1 17.93(8) . .
O14 Cs1 P1 71.58(9) 2_566 .
O15 Cs1 P1 149.95(8) 1_455 .
O16 Cs1 P1 141.42(8) 1_455 .
O9 Cs1 P1 64.09(9) 2_566 .
O13 Cs1 P1 71.35(8) . .
O1 Cs1 P1 60.82(8) . .
O7 Cs1 P1 60.41(8) . .
O12 Cs1 P1 124.76(9) 2 .
O13 Cs1 P1 103.97(8) 2_556 .
P1 Cs1 P1 69.97(4) 2_566 .
O5 Cs2 O11 169.90(11) 2_556 2_656
O5 Cs2 O10 136.71(12) 2_556 2_656
O11 Cs2 O10 52.91(11) 2_656 2_656
O5 Cs2 O4 96.07(12) 2_556 .
O11 Cs2 O4 85.54(12) 2_656 .
O10 Cs2 O4 92.77(11) 2_656 .
O5 Cs2 O8 73.27(11) 2_556 1_544
O11 Cs2 O8 100.38(11) 2_656 1_544
O10 Cs2 O8 114.80(11) 2_656 1_544
O4 Cs2 O8 149.49(12) . 1_544
O5 Cs2 O12 94.54(13) 2_556 .
O11 Cs2 O12 79.57(13) 2_656 .
O10 Cs2 O12 120.36(13) 2_656 .
O4 Cs2 O12 44.69(12) . .
O8 Cs2 O12 106.53(12) 1_544 .
O5 Cs2 O8 125.88(11) 2_556 2_656
O11 Cs2 O8 54.51(11) 2_656 2_656
O10 Cs2 O8 53.33(11) 2_656 2_656
O4 Cs2 O8 137.49(11) . 2_656
O8 Cs2 O8 62.95(13) 1_544 2_656
O12 Cs2 O8 126.42(12) . 2_656
O5 Cs2 O3 126.05(11) 2_556 .
O11 Cs2 O3 62.01(11) 2_656 .
O10 Cs2 O3 44.00(11) 2_656 .
O4 Cs2 O3 48.90(11) . .
O8 Cs2 O3 157.49(11) 1_544 .
O12 Cs2 O3 85.00(12) . .
O8 Cs2 O3 94.60(11) 2_656 .
O5 Cs2 O7 49.41(11) 2_556 2_556
O11 Cs2 O7 140.32(11) 2_656 2_556
O10 Cs2 O7 92.28(11) 2_656 2_556
O4 Cs2 O7 76.94(11) . 2_556
O8 Cs2 O7 112.79(11) 1_544 2_556
O12 Cs2 O7 109.49(11) . 2_556
O8 Cs2 O7 123.21(11) 2_656 2_556
O3 Cs2 O7 79.95(10) . 2_556
O5 Cs2 P2 91.16(9) 2_556 .
O11 Cs2 P2 86.63(8) 2_656 .
O10 Cs2 P2 110.49(8) 2_656 .
O4 Cs2 P2 22.06(8) . .
O8 Cs2 P2 127.68(9) 1_544 .
O12 Cs2 P2 23.52(9) . .
O8 Cs2 P2 140.64(8) 2_656 .
O3 Cs2 P2 68.36(8) . .
O7 Cs2 P2 89.67(8) 2_556 .
O5 Cs2 P4 132.06(9) 2_556 2_656
O11 Cs2 P4 57.90(9) 2_656 2_656
O10 Cs2 P4 21.60(8) 2_656 2_656
O4 Cs2 P4 71.77(9) . 2_656
O8 Cs2 P4 136.40(9) 1_544 2_656
O12 Cs2 P4 105.57(10) . 2_656
O8 Cs2 P4 74.38(8) 2_656 2_656
O3 Cs2 P4 22.91(8) . 2_656
O7 Cs2 P4 82.73(8) 2_556 2_656
P2 Cs2 P4 91.03(4) . 2_656
O5 Cs2 P3 20.10(9) 2_556 2_556
O11 Cs2 P3 149.90(9) 2_656 2_556
O10 Cs2 P3 156.34(8) 2_656 2_556
O4 Cs2 P3 95.33(9) . 2_556
O8 Cs2 P3 64.81(8) 1_544 2_556
O12 Cs2 P3 80.10(10) . 2_556
O8 Cs2 P3 126.23(8) 2_656 2_556
O3 Cs2 P3 137.35(8) . 2_556
O7 Cs2 P3 68.11(7) 2_556 2_556
P2 Cs2 P3 83.49(4) . 2_556
P4 Cs2 P3 150.29(4) 2_656 2_556
O2 P1 O9 115.4(3) . .
O2 P1 O14 110.9(3) . .
O9 P1 O14 108.5(3) . .
O2 P1 Cs1 145.86(18) . 2_566
O9 P1 Cs1 58.11(18) . 2_566
O14 P1 Cs1 52.78(18) . 2_566
O2 P1 Cs1 38.44(16) . .
O9 P1 Cs1 85.1(2) . .
O14 P1 Cs1 101.79(19) . .
Cs1 P1 Cs1 110.03(4) 2_566 .
O11 P2 O4 117.5(3) 1_554 .
O11 P2 O12 109.9(3) 1_554 .
O4 P2 O12 107.3(3) . .
O11 P2 Cs2 148.08(18) 1_554 .
O4 P2 Cs2 53.53(18) . .
O12 P2 Cs2 56.8(2) . .
O11 P2 Cs2 37.53(17) 1_554 2_655
O4 P2 Cs2 99.00(19) . 2_655
O12 P2 Cs2 87.0(2) . 2_655
Cs2 P2 Cs2 110.57(4) . 2_655
O5 P3 O1 111.8(3) . 1_556
O5 P3 O6 112.7(3) . 2_567
O1 P3 O6 111.8(3) 1_556 2_567
O5 P3 Cs2 43.50(17) . 2_556
O1 P3 Cs2 86.32(18) 1_556 2_556
O6 P3 Cs2 92.5(2) 2_567 2_556
O10 P4 O3 111.1(3) . 2_656
O10 P4 O15 112.8(3) . .
O3 P4 O15 113.0(3) 2_656 .
O10 P4 Cs2 50.47(18) . 2_656
O3 P4 Cs2 62.43(19) 2_656 2_656
O15 P4 Cs2 120.78(19) . 2_656
O10 P4 Cs1 140.65(19) . 2_556
O3 P4 Cs1 70.5(2) 2_656 2_556
O15 P4 Cs1 101.15(19) . 2_556
Cs2 P4 Cs1 125.66(5) 2_656 2_556
P3 O1 U1 130.0(3) 1_554 .
P3 O1 Cs1 117.0(2) 1_554 .
U1 O1 Cs1 90.95(14) . .
P1 O2 U1 134.6(2) . .
P1 O2 Cs1 123.6(2) . .
U1 O2 Cs1 100.94(14) . .
P4 O3 U1 143.0(3) 2_656 .
P4 O3 Cs2 94.7(2) 2_656 .
U1 O3 Cs2 109.23(16) . .
P2 O4 U1 137.4(3) . .
P2 O4 Cs2 104.4(2) . .
U1 O4 Cs2 117.94(16) . .
P3 O5 U2 128.5(2) . .
P3 O5 Cs2 116.4(2) . 2_556
U2 O5 Cs2 113.88(16) . 2_556
P3 O6 U2 143.3(3) 2_567 .
U2 O7 Cs1 133.0(2) . .
U2 O7 Cs2 104.46(18) . 2_556
Cs1 O7 Cs2 105.96(11) . 2_556
U2 O8 Cs2 136.0(2) . 1_566
U2 O8 Cs2 102.96(18) . 2_656
Cs2 O8 Cs2 117.05(13) 1_566 2_656
P1 O9 U2 131.0(3) . .
P1 O9 Cs1 99.3(2) . 2_566
U2 O9 Cs1 127.91(17) . 2_566
P4 O10 U2 135.4(3) . .
P4 O10 Cs2 107.9(2) . 2_656
U2 O10 Cs2 95.57(14) . 2_656
P2 O11 U2 135.2(3) 1_556 .
P2 O11 Cs2 125.3(2) 1_556 2_656
U2 O11 Cs2 96.14(14) . 2_656
P2 O12 Cs2 99.7(2) . .
P2 O12 Cs1 138.5(3) . 2
Cs2 O12 Cs1 99.63(13) . 2
U1 O13 Cs1 105.05(18) . .
U1 O13 Cs1 131.9(2) . 2_556
Cs1 O13 Cs1 109.47(12) . 2_556
P1 O14 Cs1 103.9(2) . 2_566
P4 O15 U1 127.3(2) . .
P4 O15 Cs1 131.5(2) . 1_655
U1 O15 Cs1 100.50(14) . 1_655
U1 O16 Cs1 114.14(19) . 1_655

loop_
_geom_bond_atom_site_label_1
_geom_bond_atom_site_label_2
_geom_bond_distance
_geom_bond_site_symmetry_2
U1 O16 1.794(4) .
U1 O13 1.796(4) .
U1 O1 2.337(4) .
U1 O15 2.353(4) .
U1 O4 2.385(5) .
U1 O3 2.390(4) .
U1 O2 2.395(4) .
U1 Cs1 4.2058(7) .
U1 Cs1 4.3286(7) 1_655
U1 Cs2 4.8280(8) .
U2 O8 1.779(4) .
U2 O7 1.781(5) .
U2 O5 2.360(4) .
U2 O10 2.361(4) .
U2 O6 2.375(4) .
U2 O9 2.379(5) .
U2 O11 2.428(4) .
U2 Cs2 4.1350(7) 2_656
U2 Cs2 4.5398(7) 2_556
U2 Cs2 4.6823(7) 1_566
U2 Cs1 4.8782(7) .
Cs1 O2 3.032(4) .
Cs1 O14 3.186(5) 2_566
Cs1 O15 3.230(4) 1_455
Cs1 O16 3.273(4) 1_455
Cs1 O9 3.342(5) 2_566
Cs1 O13 3.365(5) .
Cs1 O1 3.458(5) .
Cs1 O7 3.486(5) .
Cs1 O12 3.569(5) 2
Cs1 O13 3.730(5) 2_556
Cs1 P1 3.8839(17) 2_566
Cs1 P1 4.0617(17) .
Cs2 O5 3.039(4) 2_556
Cs2 O11 3.098(4) 2_656
Cs2 O10 3.173(5) 2_656
Cs2 O4 3.226(4) .
Cs2 O8 3.236(4) 1_544
Cs2 O12 3.297(5) .
Cs2 O8 3.355(5) 2_656
Cs2 O3 3.481(5) .
Cs2 O7 3.755(5) 2_556
Cs2 P2 3.8853(18) .
Cs2 P4 3.914(2) 2_656
Cs2 P3 3.9544(17) 2_556
P1 O2 1.502(5) .
P1 O9 1.510(5) .
P1 O14 1.583(5) .
P1 Cs1 3.8839(17) 2_566
P2 O11 1.504(5) 1_554
P2 O4 1.507(5) .
P2 O12 1.573(5) .
P2 Cs2 4.1517(17) 2_655
P3 O5 1.517(5) .
P3 O1 1.520(5) 1_556
P3 O6 1.525(5) 2_567
P3 Cs2 3.9544(17) 2_556
P4 O10 1.515(5) .
P4 O3 1.529(5) 2_656
P4 O15 1.530(5) .
P4 Cs2 3.914(2) 2_656
P4 Cs1 4.0860(19) 2_556
O1 P3 1.520(5) 1_554
O3 P4 1.529(5) 2_656
O5 Cs2 3.039(4) 2_556
O6 P3 1.525(5) 2_567
O7 Cs2 3.755(5) 2_556
O8 Cs2 3.236(4) 1_566
O8 Cs2 3.355(5) 2_656
O9 Cs1 3.342(5) 2_566
O10 Cs2 3.173(5) 2_656
O11 P2 1.504(5) 1_556
O11 Cs2 3.098(4) 2_656
O12 Cs1 3.569(5) 2
O13 Cs1 3.730(5) 2_556
O14 Cs1 3.186(5) 2_566
O15 Cs1 3.230(4) 1_655
O16 Cs1 3.273(4) 1_655
